data_2236013
loop_
_publ_author_name
'Mrad, Mohamed Lahbib'
'Zeller, Matthias'
'Hernandez, Kristen J.'
'Rzaigui, Mohamed'
'Ben Nasr, Cherif'

_publ_section_title
;
 Bis(adamantan-1-aminium) hydrogen phosphate fumaric acid sesquisolvate
;
_journal_coeditor_code WM2659
_journal_issue 8
_journal_name_full 'Acta Crystallographica Section E'
_journal_page_first o2531
_journal_page_last o2532
_journal_paper_doi 10.1107/S1600536812032734
_journal_volume 68
_journal_year 2012
_chemical_formula_iupac '4C10 H18 N +, 2H O4 P 2-, 3C4 H4 O4'
_chemical_formula_moiety '4(C10 H18 N +), 2(H O4 P 2-), 3(C4 H4 O4)'
_chemical_formula_sum 'C52 H86 N4 O20 P2'
_chemical_formula_weight 1149.18
_chemical_name_systematic
;
Bis(adamantan-1-aminium) hydrogen phosphate fumaric acid sesquisolvate
;
_space_group_IT_number 14
_symmetry_cell_setting monoclinic
_symmetry_space_group_name_Hall '-P 2yn'
_symmetry_space_group_name_H-M 'P 1 21/n 1'
_atom_sites_solution_hydrogens geom
_atom_sites_solution_primary direct
_atom_sites_solution_secondary difmap
_audit_creation_method SHELXL-97
_cell_angle_alpha 90.00
_cell_angle_beta 105.795(2)
_cell_angle_gamma 90.00
_cell_formula_units_Z 2
_cell_length_a 12.7555(16)
_cell_length_b 11.1850(14)
_cell_length_c 20.251(2)
_cell_measurement_reflns_used 6149
_cell_measurement_temperature 100(2)
_cell_measurement_theta_max 31.50
_cell_measurement_theta_min 2.46
_cell_volume 2780.1(6)
_computing_cell_refinement 'SAINT (Bruker, 2011)'
_computing_data_collection 'APEX2 (Bruker, 2011)'
_computing_data_reduction 'SAINT (Bruker, 2011)'
_computing_molecular_graphics 'SHELXTL (Sheldrick, 2008)'
_computing_publication_material 'publCIF (Westrip, 2010)'
_computing_structure_refinement 'SHELXLE (H\"ubschle <i>et al.</i>, 2011)'
_computing_structure_solution 'SHELXTL (Sheldrick, 2008)'
_diffrn_ambient_temperature 100(2)
_diffrn_measured_fraction_theta_full 0.996
_diffrn_measured_fraction_theta_max 0.917
_diffrn_measurement_device_type 'Bruker SMART APEX CCD'
_diffrn_measurement_method '\w scans'
_diffrn_radiation_monochromator graphite
_diffrn_radiation_source 'fine-focus sealed tube'
_diffrn_radiation_type MoK\a
_diffrn_radiation_wavelength 0.71073
_diffrn_reflns_av_R_equivalents 0.0282
_diffrn_reflns_av_sigmaI/netI 0.0362
_diffrn_reflns_limit_h_max 18
_diffrn_reflns_limit_h_min -18
_diffrn_reflns_limit_k_max 16
_diffrn_reflns_limit_k_min -16
_diffrn_reflns_limit_l_max 28
_diffrn_reflns_limit_l_min -27
_diffrn_reflns_number 24141
_diffrn_reflns_theta_full 28.00
_diffrn_reflns_theta_max 32.20
_diffrn_reflns_theta_min 1.70
_diffrn_standards_number 0
_exptl_absorpt_coefficient_mu 0.158
_exptl_absorpt_correction_T_max 0.7464
_exptl_absorpt_correction_T_min 0.6802
_exptl_absorpt_correction_type multi-scan
_exptl_absorpt_process_details '(<i>SADABS</i>; Bruker, 2011)'
_exptl_crystal_colour colourless
_exptl_crystal_density_diffrn 1.373
_exptl_crystal_density_method 'not measured'
_exptl_crystal_description block
_exptl_crystal_F_000 1232
_exptl_crystal_size_max 0.45
_exptl_crystal_size_mid 0.35
_exptl_crystal_size_min 0.25
_refine_diff_density_max 0.505
_refine_diff_density_min -0.392
_refine_ls_extinction_method none
_refine_ls_goodness_of_fit_ref 1.024
_refine_ls_hydrogen_treatment mixed
_refine_ls_matrix_type full
_refine_ls_number_parameters 366
_refine_ls_number_reflns 9001
_refine_ls_number_restraints 0
_refine_ls_restrained_S_all 1.024
_refine_ls_R_factor_all 0.0530
_refine_ls_R_factor_gt 0.0421
_refine_ls_shift/su_max 0.001
_refine_ls_shift/su_mean 0.000
_refine_ls_structure_factor_coef Fsqd
_refine_ls_weighting_details 'calc w=1/[\s^2^(Fo^2^)+(0.0581P)^2^+0.6840P] where P=(Fo^2^+2Fc^2^)/3'
_refine_ls_weighting_scheme calc
_refine_ls_wR_factor_gt 0.1055
_refine_ls_wR_factor_ref 0.1133
_reflns_number_gt 7424
_reflns_number_total 9001
_reflns_threshold_expression I>2\s(I)
_cod_data_source_file wm2659.cif
_cod_data_source_block I
_cod_depositor_comments
;

2019-10-14
Z value and formula fixed to values more according to usual
chemical conventions.                 miguel
;
_cod_original_formula_sum 'C26 H43 N2 O10 P'
_cod_original_formula_weight 574.59
_cod_original_formula_moiety '2(C10 H18 N +), H O4 P 2-, 1.5(C4 H4 O4)'
_cod_original_formula_iupac '2C10 H18 N +, H O4 P 2-, 1.5C4 H4 O4'
_cod_original_formula_units_Z 4
_cod_original_sg_symbol_H-M 'P 21/n'
_cod_database_code 2236013
_cod_database_fobs_code 2236013

loop_
_symmetry_equiv_pos_as_xyz
'x, y, z'
'-x+1/2, y+1/2, -z+1/2'
'-x, -y, -z'
'x-1/2, -y-1/2, z-1/2'

loop_
_atom_site_type_symbol
_atom_site_label
_atom_site_fract_x
_atom_site_fract_y
_atom_site_fract_z
_atom_site_U_iso_or_equiv
_atom_site_adp_type
_atom_site_calc_flag
_atom_site_refinement_flags
_atom_site_occupancy
_atom_site_symmetry_multiplicity
C C1 0.41137(10) 0.15548(10) 0.52298(6) 0.0156(2) Uani d . 1 1
C C2 0.39579(10) 0.02404(10) 0.52724(6) 0.0161(2) Uani d . 1 1
H H2 0.4500 -0.0216 0.5586 0.019 Uiso calc R 1 1
C C3 0.30842(10) -0.03144(10) 0.48851(6) 0.0171(2) Uani d . 1 1
H H3 0.2547 0.0141 0.4567 0.020 Uiso calc R 1 1
C C4 0.29194(10) -0.16227(10) 0.49331(6) 0.0166(2) Uani d . 1 1
O O5 0.34561(7) 0.20545(7) 0.46935(4) 0.01976(18) Uani d . 1 1
H H5 0.3451(13) 0.2959(15) 0.4725(8) 0.030 Uiso d . 1 1
O O6 0.48114(8) 0.20734(7) 0.56762(5) 0.0228(2) Uani d . 1 1
O O7 0.35313(8) -0.22223(8) 0.53892(5) 0.0284(2) Uani d . 1 1
O O8 0.21020(8) -0.20382(8) 0.44631(5) 0.0254(2) Uani d . 1 1
H H8 0.2001(15) -0.2987(16) 0.4495(9) 0.038 Uiso d . 1 1
C C5 0.01715(10) 0.16473(10) 0.47501(6) 0.0168(2) Uani d . 1 1
C C6 -0.02584(10) 0.04172(10) 0.47816(6) 0.0182(2) Uani d . 1 1
H H6 -0.0940 0.0217 0.4472 0.022 Uiso calc R 1 1
O O9 -0.03696(8) 0.23937(8) 0.43612(5) 0.0260(2) Uani d . 1 1
O O10 0.11474(7) 0.18302(8) 0.51613(5) 0.0228(2) Uani d . 1 1
H H10 0.1367(14) 0.2640(16) 0.5132(9) 0.034 Uiso d . 1 1
N N1A 0.46741(8) 0.54933(8) 0.40323(5) 0.01350(18) Uani d . 1 1
H H1AA 0.4775 0.6270 0.4168 0.020 Uiso calc R 1 1
H H1AB 0.5325 0.5103 0.4153 0.020 Uiso calc R 1 1
H H1AC 0.4205 0.5138 0.4239 0.020 Uiso calc R 1 1
C C1A 0.42108(8) 0.54404(9) 0.32689(5) 0.01162(19) Uani d . 1 1
C C2A 0.40449(9) 0.41239(10) 0.30542(6) 0.0147(2) Uani d . 1 1
H H2AA 0.3540 0.3740 0.3285 0.018 Uiso calc R 1 1
H H2AB 0.4750 0.3695 0.3192 0.018 Uiso calc R 1 1
C C3A 0.35690(9) 0.40584(10) 0.22711(6) 0.0159(2) Uani d . 1 1
H H3A 0.3457 0.3203 0.2124 0.019 Uiso calc R 1 1
C C4A 0.24735(9) 0.47186(11) 0.20731(6) 0.0183(2) Uani d . 1 1
H H4AA 0.1966 0.4340 0.2303 0.022 Uiso calc R 1 1
H H4AB 0.2148 0.4665 0.1571 0.022 Uiso calc R 1 1
C C5A 0.26430(9) 0.60354(10) 0.22878(6) 0.0166(2) Uani d . 1 1
H H5A 0.1928 0.6463 0.2153 0.020 Uiso calc R 1 1
C C6A 0.31220(9) 0.61047(10) 0.30720(6) 0.0151(2) Uani d . 1 1
H H6AA 0.3233 0.6951 0.3218 0.018 Uiso calc R 1 1
H H6AB 0.2612 0.5736 0.3304 0.018 Uiso calc R 1 1
C C7A 0.34354(10) 0.66261(10) 0.19371(6) 0.0174(2) Uani d . 1 1
H H7AA 0.3543 0.7475 0.2078 0.021 Uiso calc R 1 1
H H7AB 0.3128 0.6597 0.1433 0.021 Uiso calc R 1 1
C C8A 0.45331(9) 0.59670(10) 0.21408(6) 0.0151(2) Uani d . 1 1
H H8A 0.5049 0.6351 0.1911 0.018 Uiso calc R 1 1
C C9A 0.43597(9) 0.46543(10) 0.19196(6) 0.0168(2) Uani d . 1 1
H H9AA 0.5066 0.4228 0.2047 0.020 Uiso calc R 1 1
H H9AB 0.4059 0.4607 0.1415 0.020 Uiso calc R 1 1
C C10A 0.50088(9) 0.60313(10) 0.29247(6) 0.0142(2) Uani d . 1 1
H H10A 0.5719 0.5613 0.3061 0.017 Uiso calc R 1 1
H H10B 0.5127 0.6876 0.3072 0.017 Uiso calc R 1 1
N N1B 0.03808(8) 0.50606(8) 0.59162(5) 0.01363(18) Uani d . 1 1
H H1BA -0.0303 0.4753 0.5764 0.020 Uiso calc R 1 1
H H1BB 0.0825 0.4704 0.5691 0.020 Uiso calc R 1 1
H H1BC 0.0360 0.5862 0.5836 0.020 Uiso calc R 1 1
C C1B 0.08106(9) 0.48352(9) 0.66724(5) 0.01162(19) Uani d . 1 1
C C2B 0.19608(9) 0.53554(10) 0.69246(6) 0.0147(2) Uani d . 1 1
H H2BA 0.1943 0.6226 0.6834 0.018 Uiso calc R 1 1
H H2BB 0.2444 0.4976 0.6677 0.018 Uiso calc R 1 1
C C3B 0.23979(9) 0.51206(10) 0.76999(6) 0.0158(2) Uani d . 1 1
H H3B 0.3151 0.5455 0.7869 0.019 Uiso calc R 1 1
C C4B 0.16533(10) 0.57196(10) 0.80815(6) 0.0175(2) Uani d . 1 1
H H4BA 0.1640 0.6594 0.8004 0.021 Uiso calc R 1 1
H H4BB 0.1936 0.5572 0.8580 0.021 Uiso calc R 1 1
C C5B 0.04941(9) 0.52090(10) 0.78197(6) 0.0161(2) Uani d . 1 1
H H5B 0.0006 0.5598 0.8068 0.019 Uiso calc R 1 1
C C6B 0.00607(9) 0.54468(10) 0.70445(6) 0.0150(2) Uani d . 1 1
H H6BA -0.0689 0.5129 0.6873 0.018 Uiso calc R 1 1
H H6BB 0.0040 0.6318 0.6956 0.018 Uiso calc R 1 1
C C7B 0.05222(10) 0.38520(10) 0.79445(6) 0.0174(2) Uani d . 1 1
H H7BA 0.0788 0.3688 0.8443 0.021 Uiso calc R 1 1
H H7BB -0.0222 0.3520 0.7776 0.021 Uiso calc R 1 1
C C8B 0.12762(9) 0.32495(10) 0.75694(6) 0.0157(2) Uani d . 1 1
H H8B 0.1296 0.2369 0.7657 0.019 Uiso calc R 1 1
C C9B 0.24281(9) 0.37652(10) 0.78298(6) 0.0174(2) Uani d . 1 1
H H9BA 0.2916 0.3377 0.7589 0.021 Uiso calc R 1 1
H H9BB 0.2717 0.3605 0.8327 0.021 Uiso calc R 1 1
C C10B 0.08390(9) 0.34840(9) 0.67946(6) 0.0145(2) Uani d . 1 1
H H10C 0.1317 0.3096 0.6546 0.017 Uiso calc R 1 1
H H10D 0.0097 0.3146 0.6622 0.017 Uiso calc R 1 1
O O1 0.31637(7) 0.55891(7) 0.56349(4) 0.01518(16) Uani d . 1 1
H H1 0.3252(13) 0.6363(14) 0.5537(8) 0.023 Uiso d . 1 1
O O2 0.33124(7) 0.42767(7) 0.46675(4) 0.01513(16) Uani d . 1 1
O O3 0.17816(6) 0.57897(7) 0.44840(4) 0.01517(16) Uani d . 1 1
O O4 0.17691(7) 0.39954(7) 0.52248(4) 0.01583(16) Uani d . 1 1
P P1 0.24805(2) 0.48755(2) 0.497620(14) 0.01113(7) Uani d . 1 1

loop_
_atom_site_aniso_label
_atom_site_aniso_U_11
_atom_site_aniso_U_22
_atom_site_aniso_U_33
_atom_site_aniso_U_12
_atom_site_aniso_U_13
_atom_site_aniso_U_23
C1 0.0193(5) 0.0112(4) 0.0168(5) -0.0023(4) 0.0059(4) -0.0016(4)
C2 0.0224(6) 0.0105(4) 0.0156(5) -0.0006(4) 0.0057(4) 0.0005(4)
C3 0.0234(6) 0.0105(4) 0.0166(5) -0.0019(4) 0.0043(4) 0.0007(4)
C4 0.0219(6) 0.0107(4) 0.0162(5) -0.0037(4) 0.0036(4) -0.0006(4)
O5 0.0249(4) 0.0106(4) 0.0205(4) -0.0016(3) 0.0006(3) 0.0001(3)
O6 0.0289(5) 0.0134(4) 0.0219(4) -0.0050(3) 0.0000(4) -0.0023(3)
O7 0.0360(5) 0.0137(4) 0.0252(5) -0.0072(4) -0.0093(4) 0.0042(3)
O8 0.0279(5) 0.0117(4) 0.0279(5) -0.0054(3) -0.0072(4) 0.0030(3)
C5 0.0189(5) 0.0123(5) 0.0199(5) -0.0022(4) 0.0062(4) 0.0007(4)
C6 0.0186(5) 0.0117(5) 0.0234(6) -0.0034(4) 0.0043(4) 0.0005(4)
O9 0.0270(5) 0.0151(4) 0.0299(5) -0.0032(3) -0.0024(4) 0.0068(3)
O10 0.0200(4) 0.0124(4) 0.0322(5) -0.0042(3) 0.0004(4) 0.0041(3)
N1A 0.0132(4) 0.0131(4) 0.0137(4) -0.0023(3) 0.0028(3) -0.0004(3)
C1A 0.0108(4) 0.0111(4) 0.0127(5) -0.0008(3) 0.0028(4) -0.0007(4)
C2A 0.0165(5) 0.0110(4) 0.0162(5) -0.0019(4) 0.0035(4) -0.0002(4)
C3A 0.0168(5) 0.0138(5) 0.0163(5) -0.0028(4) 0.0033(4) -0.0030(4)
C4A 0.0136(5) 0.0229(6) 0.0173(5) -0.0047(4) 0.0022(4) -0.0016(4)
C5A 0.0112(5) 0.0199(5) 0.0176(5) 0.0023(4) 0.0020(4) 0.0007(4)
C6A 0.0119(5) 0.0168(5) 0.0168(5) 0.0015(4) 0.0043(4) -0.0007(4)
C7A 0.0171(5) 0.0179(5) 0.0158(5) 0.0013(4) 0.0020(4) 0.0030(4)
C8A 0.0139(5) 0.0174(5) 0.0145(5) -0.0024(4) 0.0049(4) 0.0018(4)
C9A 0.0147(5) 0.0199(5) 0.0162(5) 0.0004(4) 0.0049(4) -0.0024(4)
C10A 0.0113(5) 0.0152(5) 0.0158(5) -0.0026(4) 0.0034(4) 0.0005(4)
N1B 0.0134(4) 0.0132(4) 0.0135(4) -0.0001(3) 0.0024(3) 0.0012(3)
C1B 0.0108(4) 0.0116(4) 0.0122(5) -0.0003(3) 0.0026(4) 0.0008(3)
C2B 0.0124(5) 0.0160(5) 0.0161(5) -0.0022(4) 0.0047(4) 0.0011(4)
C3B 0.0116(5) 0.0184(5) 0.0162(5) -0.0024(4) 0.0017(4) -0.0001(4)
C4B 0.0195(5) 0.0169(5) 0.0156(5) -0.0026(4) 0.0041(4) -0.0020(4)
C5B 0.0144(5) 0.0189(5) 0.0161(5) 0.0016(4) 0.0063(4) -0.0003(4)
C6B 0.0124(5) 0.0156(5) 0.0173(5) 0.0025(4) 0.0044(4) 0.0007(4)
C7B 0.0165(5) 0.0192(5) 0.0173(5) -0.0035(4) 0.0058(4) 0.0033(4)
C8B 0.0181(5) 0.0119(4) 0.0160(5) 0.0001(4) 0.0030(4) 0.0022(4)
C9B 0.0143(5) 0.0185(5) 0.0179(5) 0.0039(4) 0.0020(4) 0.0022(4)
C10B 0.0161(5) 0.0109(4) 0.0163(5) 0.0001(4) 0.0040(4) 0.0006(4)
O1 0.0176(4) 0.0111(3) 0.0147(4) -0.0020(3) 0.0007(3) 0.0000(3)
O2 0.0170(4) 0.0109(3) 0.0198(4) -0.0002(3) 0.0089(3) 0.0008(3)
O3 0.0142(4) 0.0101(3) 0.0186(4) -0.0009(3) 0.0000(3) 0.0011(3)
O4 0.0163(4) 0.0115(3) 0.0215(4) -0.0036(3) 0.0083(3) -0.0003(3)
P1 0.01134(13) 0.00869(12) 0.01317(13) -0.00120(9) 0.00301(10) 0.00048(9)

loop_
_atom_type_symbol
_atom_type_description
_atom_type_scat_dispersion_real
_atom_type_scat_dispersion_imag
_atom_type_scat_source
C C 0.0033 0.0016 'International Tables Vol C Tables 4.2.6.8 and 6.1.1.4'
H H 0.0000 0.0000 'International Tables Vol C Tables 4.2.6.8 and 6.1.1.4'
N N 0.0061 0.0033 'International Tables Vol C Tables 4.2.6.8 and 6.1.1.4'
O O 0.0106 0.0060 'International Tables Vol C Tables 4.2.6.8 and 6.1.1.4'
P P 0.1023 0.0942 'International Tables Vol C Tables 4.2.6.8 and 6.1.1.4'

loop_
_geom_angle_atom_site_label_1
_geom_angle_atom_site_label_2
_geom_angle_atom_site_label_3
_geom_angle_site_symmetry_1
_geom_angle
O6 C1 O5 . 125.72(10)
O6 C1 C2 . 120.33(10)
O5 C1 C2 . 113.94(10)
C3 C2 C1 . 122.03(10)
C3 C2 H2 . 119.0
C1 C2 H2 . 119.0
C2 C3 C4 . 122.16(11)
C2 C3 H3 . 118.9
C4 C3 H3 . 118.9
O7 C4 O8 . 125.16(10)
O7 C4 C3 . 120.86(10)
O8 C4 C3 . 113.98(10)
C1 O5 H5 . 112.9(9)
C4 O8 H8 . 113.4(9)
O9 C5 O10 . 125.00(11)
O9 C5 C6 . 120.55(11)
O10 C5 C6 . 114.45(10)
C6 C6 C5 3_556 123.72(14)
C6 C6 H6 3_556 118.1
C5 C6 H6 . 118.1
C5 O10 H10 . 110.6(10)
C1A N1A H1AA . 109.5
C1A N1A H1AB . 109.5
H1AA N1A H1AB . 109.5
C1A N1A H1AC . 109.5
H1AA N1A H1AC . 109.5
H1AB N1A H1AC . 109.5
N1A C1A C6A . 108.97(9)
N1A C1A C10A . 109.17(8)
C6A C1A C10A . 109.91(9)
N1A C1A C2A . 108.40(8)
C6A C1A C2A . 110.31(9)
C10A C1A C2A . 110.05(9)
C1A C2A C3A . 108.87(9)
C1A C2A H2AA . 109.9
C3A C2A H2AA . 109.9
C1A C2A H2AB . 109.9
C3A C2A H2AB . 109.9
H2AA C2A H2AB . 108.3
C4A C3A C9A . 109.65(9)
C4A C3A C2A . 108.80(10)
C9A C3A C2A . 109.43(9)
C4A C3A H3A . 109.6
C9A C3A H3A . 109.6
C2A C3A H3A . 109.6
C3A C4A C5A . 109.88(9)
C3A C4A H4AA . 109.7
C5A C4A H4AA . 109.7
C3A C4A H4AB . 109.7
C5A C4A H4AB . 109.7
H4AA C4A H4AB . 108.2
C7A C5A C4A . 109.99(10)
C7A C5A C6A . 109.22(9)
C4A C5A C6A . 109.04(9)
C7A C5A H5A . 109.5
C4A C5A H5A . 109.5
C6A C5A H5A . 109.5
C1A C6A C5A . 108.76(9)
C1A C6A H6AA . 109.9
C5A C6A H6AA . 109.9
C1A C6A H6AB . 109.9
C5A C6A H6AB . 109.9
H6AA C6A H6AB . 108.3
C5A C7A C8A . 109.65(9)
C5A C7A H7AA . 109.7
C8A C7A H7AA . 109.7
C5A C7A H7AB . 109.7
C8A C7A H7AB . 109.7
H7AA C7A H7AB . 108.2
C9A C8A C7A . 109.43(9)
C9A C8A C10A . 109.33(9)
C7A C8A C10A . 109.22(9)
C9A C8A H8A . 109.6
C7A C8A H8A . 109.6
C10A C8A H8A . 109.6
C8A C9A C3A . 109.93(9)
C8A C9A H9AA . 109.7
C3A C9A H9AA . 109.7
C8A C9A H9AB . 109.7
C3A C9A H9AB . 109.7
H9AA C9A H9AB . 108.2
C1A C10A C8A . 108.97(9)
C1A C10A H10A . 109.9
C8A C10A H10A . 109.9
C1A C10A H10B . 109.9
C8A C10A H10B . 109.9
H10A C10A H10B . 108.3
C1B N1B H1BA . 109.5
C1B N1B H1BB . 109.5
H1BA N1B H1BB . 109.5
C1B N1B H1BC . 109.5
H1BA N1B H1BC . 109.5
H1BB N1B H1BC . 109.5
N1B C1B C10B . 108.48(8)
N1B C1B C6B . 108.88(8)
C10B C1B C6B . 110.62(9)
N1B C1B C2B . 109.10(9)
C10B C1B C2B . 110.06(9)
C6B C1B C2B . 109.66(9)
C1B C2B C3B . 108.88(9)
C1B C2B H2BA . 109.9
C3B C2B H2BA . 109.9
C1B C2B H2BB . 109.9
C3B C2B H2BB . 109.9
H2BA C2B H2BB . 108.3
C4B C3B C9B . 109.57(10)
C4B C3B C2B . 109.74(9)
C9B C3B C2B . 109.15(9)
C4B C3B H3B . 109.5
C9B C3B H3B . 109.5
C2B C3B H3B . 109.5
C3B C4B C5B . 109.48(9)
C3B C4B H4BA . 109.8
C5B C4B H4BA . 109.8
C3B C4B H4BB . 109.8
C5B C4B H4BB . 109.8
H4BA C4B H4BB . 108.2
C7B C5B C4B . 109.43(9)
C7B C5B C6B . 108.90(9)
C4B C5B C6B . 109.39(10)
C7B C5B H5B . 109.7
C4B C5B H5B . 109.7
C6B C5B H5B . 109.7
C1B C6B C5B . 109.02(9)
C1B C6B H6BA . 109.9
C5B C6B H6BA . 109.9
C1B C6B H6BB . 109.9
C5B C6B H6BB . 109.9
H6BA C6B H6BB . 108.3
C8B C7B C5B . 110.00(9)
C8B C7B H7BA . 109.7
C5B C7B H7BA . 109.7
C8B C7B H7BB . 109.7
C5B C7B H7BB . 109.7
H7BA C7B H7BB . 108.2
C9B C8B C7B . 109.63(9)
C9B C8B C10B . 109.54(10)
C7B C8B C10B . 109.15(9)
C9B C8B H8B . 109.5
C7B C8B H8B . 109.5
C10B C8B H8B . 109.5
C8B C9B C3B . 109.59(9)
C8B C9B H9BA . 109.8
C3B C9B H9BA . 109.8
C8B C9B H9BB . 109.8
C3B C9B H9BB . 109.8
H9BA C9B H9BB . 108.2
C1B C10B C8B . 108.63(9)
C1B C10B H10C . 110.0
C8B C10B H10C . 110.0
C1B C10B H10D . 110.0
C8B C10B H10D . 110.0
H10C C10B H10D . 108.3
P1 O1 H1 . 111.7(10)
O4 P1 O2 . 113.41(5)
O4 P1 O3 . 110.77(5)
O2 P1 O3 . 111.89(5)
O4 P1 O1 . 106.72(5)
O2 P1 O1 . 106.25(5)
O3 P1 O1 . 107.38(4)

loop_
_geom_bond_atom_site_label_1
_geom_bond_atom_site_label_2
_geom_bond_site_symmetry_2
_geom_bond_distance
C1 O6 . 1.2280(13)
C1 O5 . 1.3036(14)
C1 C2 . 1.4891(15)
C2 C3 . 1.3291(16)
C2 H2 . 0.9500
C3 C4 . 1.4853(15)
C3 H3 . 0.9500
C4 O7 . 1.2328(14)
C4 O8 . 1.2918(13)
O5 H5 . 1.013(17)
O8 H8 . 1.073(18)
C5 O9 . 1.2237(14)
C5 O10 . 1.3117(14)
C5 C6 . 1.4889(16)
C6 C6 3_556 1.330(2)
C6 H6 . 0.9500
O10 H10 . 0.955(18)
N1A C1A . 1.4984(13)
N1A H1AA . 0.9100
N1A H1AB . 0.9100
N1A H1AC . 0.9100
C1A C6A . 1.5291(15)
C1A C10A . 1.5314(16)
C1A C2A . 1.5337(15)
C2A C3A . 1.5379(15)
C2A H2AA . 0.9900
C2A H2AB . 0.9900
C3A C4A . 1.5341(17)
C3A C9A . 1.5359(17)
C3A H3A . 1.0000
C4A C5A . 1.5343(17)
C4A H4AA . 0.9900
C4A H4AB . 0.9900
C5A C7A . 1.5342(17)
C5A C6A . 1.5405(16)
C5A H5A . 1.0000
C6A H6AA . 0.9900
C6A H6AB . 0.9900
C7A C8A . 1.5361(16)
C7A H7AA . 0.9900
C7A H7AB . 0.9900
C8A C9A . 1.5335(16)
C8A C10A . 1.5392(15)
C8A H8A . 1.0000
C9A H9AA . 0.9900
C9A H9AB . 0.9900
C10A H10A . 0.9900
C10A H10B . 0.9900
N1B C1B . 1.5006(13)
N1B H1BA . 0.9100
N1B H1BB . 0.9100
N1B H1BC . 0.9100
C1B C10B . 1.5303(15)
C1B C6B . 1.5307(16)
C1B C2B . 1.5310(15)
C2B C3B . 1.5390(15)
C2B H2BA . 0.9900
C2B H2BB . 0.9900
C3B C4B . 1.5322(17)
C3B C9B . 1.5375(16)
C3B H3B . 1.0000
C4B C5B . 1.5384(16)
C4B H4BA . 0.9900
C4B H4BB . 0.9900
C5B C7B . 1.5376(16)
C5B C6B . 1.5390(16)
C5B H5B . 1.0000
C6B H6BA . 0.9900
C6B H6BB . 0.9900
C7B C8B . 1.5341(17)
C7B H7BA . 0.9900
C7B H7BB . 0.9900
C8B C9B . 1.5322(16)
C8B C10B . 1.5379(15)
C8B H8B . 1.0000
C9B H9BA . 0.9900
C9B H9BB . 0.9900
C10B H10C . 0.9900
C10B H10D . 0.9900
O1 P1 . 1.5946(8)
O1 H1 . 0.902(16)
O2 P1 . 1.5252(9)
O3 P1 . 1.5330(8)
O4 P1 . 1.5148(8)

loop_
_geom_hbond_atom_site_label_D
_geom_hbond_atom_site_label_H
_geom_hbond_atom_site_label_A
_geom_hbond_site_symmetry_A
_geom_hbond_distance_DH
_geom_hbond_distance_HA
_geom_hbond_distance_DA
_geom_hbond_angle_DHA
O1 H1 O7 1_565 0.902(16) 1.667(16) 2.5665(12) 175.0(15)
O5 H5 O2 . 1.013(17) 1.486(17) 2.4918(12) 171.1(16)
O8 H8 O3 1_545 1.073(18) 1.396(18) 2.4659(12) 174.6(17)
O10 H10 O4 . 0.955(18) 1.595(18) 2.5407(12) 170.0(16)
N1A H1AA O6 3_666 0.91 1.93 2.8242(13) 167.5
N1A H1AB O2 3_666 0.91 2.64 3.1486(12) 116.5
N1A H1AC O2 . 0.91 1.87 2.7821(13) 174.7
N1B H1BA O3 3_566 0.91 1.91 2.8201(13) 173.8
N1B H1BB O4 . 0.91 1.89 2.8046(13) 178.6
N1B H1BC O9 3_566 0.91 1.99 2.9016(13) 177.4
C3 H3 O5 . 0.95 2.41 2.7379(14) 100
C6 H6 O10 3_556 0.95 2.44 2.7730(15) 100
C7B H7BA O7 2_556 0.99 2.50 3.4742(16) 167

loop_
_geom_torsion_atom_site_label_1
_geom_torsion_atom_site_label_2
_geom_torsion_atom_site_label_3
_geom_torsion_atom_site_label_4
_geom_torsion_site_symmetry_4
_geom_torsion
O6 C1 C2 C3 . 166.16(13)
O5 C1 C2 C3 . -13.71(17)
C1 C2 C3 C4 . -179.17(11)
C2 C3 C4 O7 . 8.1(2)
C2 C3 C4 O8 . -171.71(12)
O9 C5 C6 C6 3_556 -176.14(16)
O10 C5 C6 C6 3_556 4.2(2)
N1A C1A C2A C3A . 179.99(9)
C6A C1A C2A C3A . 60.75(12)
C10A C1A C2A C3A . -60.69(11)
C1A C2A C3A C4A . -60.09(12)
C1A C2A C3A C9A . 59.70(12)
C9A C3A C4A C5A . -58.77(12)
C2A C3A C4A C5A . 60.88(12)
C3A C4A C5A C7A . 58.94(12)
C3A C4A C5A C6A . -60.81(12)
N1A C1A C6A C5A . -179.36(9)
C10A C1A C6A C5A . 61.06(11)
C2A C1A C6A C5A . -60.47(12)
C7A C5A C6A C1A . -60.38(11)
C4A C5A C6A C1A . 59.84(12)
C4A C5A C7A C8A . -59.30(12)
C6A C5A C7A C8A . 60.33(12)
C5A C7A C8A C9A . 59.57(12)
C5A C7A C8A C10A . -60.07(12)
C7A C8A C9A C3A . -59.78(12)
C10A C8A C9A C3A . 59.79(12)
C4A C3A C9A C8A . 59.42(12)
C2A C3A C9A C8A . -59.85(12)
N1A C1A C10A C8A . 179.61(8)
C6A C1A C10A C8A . -60.93(11)
C2A C1A C10A C8A . 60.76(11)
C9A C8A C10A C1A . -59.81(12)
C7A C8A C10A C1A . 59.90(11)
N1B C1B C2B C3B . -179.94(9)
C10B C1B C2B C3B . -61.02(12)
C6B C1B C2B C3B . 60.89(11)
C1B C2B C3B C4B . -60.08(12)
C1B C2B C3B C9B . 60.01(12)
C9B C3B C4B C5B . -60.17(12)
C2B C3B C4B C5B . 59.67(12)
C3B C4B C5B C7B . 59.62(12)
C3B C4B C5B C6B . -59.62(12)
N1B C1B C6B C5B . 179.56(9)
C10B C1B C6B C5B . 60.44(11)
C2B C1B C6B C5B . -61.14(11)
C7B C5B C6B C1B . -59.38(12)
C4B C5B C6B C1B . 60.18(12)
C4B C5B C7B C8B . -59.23(12)
C6B C5B C7B C8B . 60.30(12)
C5B C7B C8B C9B . 59.24(12)
C5B C7B C8B C10B . -60.74(12)
C7B C8B C9B C3B . -59.46(12)
C10B C8B C9B C3B . 60.29(12)
C4B C3B C9B C8B . 60.13(12)
C2B C3B C9B C8B . -60.06(12)
N1B C1B C10B C8B . -179.85(9)
C6B C1B C10B C8B . -60.49(11)
C2B C1B C10B C8B . 60.85(12)
C9B C8B C10B C1B . -60.14(12)
C7B C8B C10B C1B . 59.90(12)
